data_7127662
loop_
_publ_author_name
'Nayak, Mithilesh Kumar'
'Suhr, Simon'
'Chrysochos, Nicolas'
'Rawat, Hemant'
'Schulzke, Carola'
'Chandrasekhar, Vadapalli'
'Sarkar, Biprajit'
'Jana, Anukul'

_publ_section_title
;
 Tethered CAAC-CAAC dimers: oxidation to persistent radical cations and
 bridging-unit dependent reactivity/stability of the dications.
;
_journal_issue 10
_journal_name_full 'Chemical communications (Cambridge, England)'
_journal_page_first 1210
_journal_page_last 1213
_journal_paper_doi 10.1039/d0cc07385g
_journal_volume 57
_journal_year 2021
_chemical_formula_moiety 'C19 H36 N2, 2(C F3 O3 S)'
_chemical_formula_sum 'C21 H36 F6 N2 O6 S2'
_chemical_formula_weight 590.64
_space_group_crystal_system orthorhombic
_space_group_IT_number 19
_space_group_name_Hall 'P 2ac 2ab'
_space_group_name_H-M_alt 'P 21 21 21'
_atom_sites_solution_hydrogens geom
_atom_sites_solution_primary dual
_atom_sites_solution_secondary difmap
_audit_creation_method SHELXL-2018/3
_audit_update_record
;
2020-05-21 deposited with the CCDC.	2020-12-18 downloaded from the CCDC.
;
_cell_angle_alpha 90
_cell_angle_beta 90
_cell_angle_gamma 90
_cell_formula_units_Z 4
_cell_length_a 10.0062(6)
_cell_length_b 12.0297(5)
_cell_length_c 23.0723(11)
_cell_measurement_reflns_used 10334
_cell_measurement_temperature 120(2)
_cell_measurement_theta_max 28.6980
_cell_measurement_theta_min 3.1700
_cell_volume 2777.2(2)
_computing_cell_refinement 'CrysAlisPro 1.171.39.29d (Rigaku OD, 2017)'
_computing_data_collection 'CrysAlisPro 1.171.39.29d (Rigaku OD, 2017)'
_computing_data_reduction 'CrysAlisPro 1.171.39.29d (Rigaku OD, 2017)'
_computing_molecular_graphics 'Olex2 (Dolomanov et al., 2009)'
_computing_publication_material 'Olex2 (Dolomanov et al., 2009)'
_computing_structure_refinement 'SHELXL-2018/3 (Sheldrick, 2015)'
_computing_structure_solution 'ShelXT (Sheldrick, 2015)'
_diffrn_ambient_temperature 120(2)
_diffrn_measured_fraction_theta_full 0.999
_diffrn_measured_fraction_theta_max 0.999
_diffrn_measurement_device_type 'XtaLAB AFC12 (RINC): Kappa single'
_diffrn_measurement_method '\w scans'
_diffrn_radiation_type MoK\a
_diffrn_radiation_wavelength 0.71073
_diffrn_reflns_av_R_equivalents 0.0403
_diffrn_reflns_av_unetI/netI 0.0295
_diffrn_reflns_Laue_measured_fraction_full 0.999
_diffrn_reflns_Laue_measured_fraction_max 0.999
_diffrn_reflns_limit_h_max 11
_diffrn_reflns_limit_h_min -12
_diffrn_reflns_limit_k_max 14
_diffrn_reflns_limit_k_min -14
_diffrn_reflns_limit_l_max 27
_diffrn_reflns_limit_l_min -28
_diffrn_reflns_number 30895
_diffrn_reflns_point_group_measured_fraction_full 0.993
_diffrn_reflns_point_group_measured_fraction_max 0.992
_diffrn_reflns_theta_full 25.242
_diffrn_reflns_theta_max 26.000
_diffrn_reflns_theta_min 2.446
_diffrn_source 'fine-focus sealed X-ray tube'
_exptl_absorpt_coefficient_mu 0.269
_exptl_absorpt_correction_T_max 1.00000
_exptl_absorpt_correction_T_min 0.23852
_exptl_absorpt_correction_type multi-scan
_exptl_absorpt_process_details
;
CrysAlisPro 1.171.39.29d (Rigaku Oxford Diffraction, 2017)
Empirical absorption correction using spherical harmonics,
 implemented in SCALE3 ABSPACK scaling algorithm.
;
_exptl_crystal_colour colourless
_exptl_crystal_density_diffrn 1.413
_exptl_crystal_description needle
_exptl_crystal_F_000 1240
_exptl_crystal_size_max 0.479
_exptl_crystal_size_mid 0.124
_exptl_crystal_size_min 0.104
_refine_diff_density_max 0.584
_refine_diff_density_min -0.199
_refine_diff_density_rms 0.049
_refine_ls_abs_structure_details
;
 Flack x determined using 1843 quotients [(I+)-(I-)]/[(I+)+(I-)]
 (Parsons, Flack and Wagner, Acta Cryst. B69 (2013) 249-259).
;
_refine_ls_abs_structure_Flack 0.14(3)
_refine_ls_extinction_method none
_refine_ls_goodness_of_fit_ref 1.034
_refine_ls_hydrogen_treatment constr
_refine_ls_matrix_type full
_refine_ls_number_parameters 488
_refine_ls_number_reflns 5416
_refine_ls_number_restraints 754
_refine_ls_restrained_S_all 1.040
_refine_ls_R_factor_all 0.0500
_refine_ls_R_factor_gt 0.0427
_refine_ls_shift/su_max 0.001
_refine_ls_shift/su_mean 0.000
_refine_ls_structure_factor_coef Fsqd
_refine_ls_weighting_details 'w=1/[\s^2^(Fo^2^)+(0.0568P)^2^+1.2402P] where P=(Fo^2^+2Fc^2^)/3'
_refine_ls_weighting_scheme calc
_refine_ls_wR_factor_gt 0.1019
_refine_ls_wR_factor_ref 0.1052
_reflns_Friedel_coverage 0.753
_reflns_Friedel_fraction_full 0.986
_reflns_Friedel_fraction_max 0.982
_reflns_number_gt 4827
_reflns_number_total 5416
_reflns_threshold_expression 'I > 2\s(I)'
_cod_data_source_file d0cc07385g2.cif
_cod_data_source_block AJ0121
_cod_depositor_comments 'Adding full bibliography for 7127659--7127670.cif.'
_cod_database_code 7127662
_shelx_shelxl_version_number 2018/3
_shelx_space_group_comment
;
The symmetry employed for this shelxl refinement is uniquely defined
by the following loop, which should always be used as a source of
symmetry information in preference to the above space-group names.
They are only intended as comments.
;

loop_
_space_group_symop_operation_xyz
'x, y, z'
'-x+1/2, -y, z+1/2'
'-x, y+1/2, -z+1/2'
'x+1/2, -y+1/2, -z'

loop_
_atom_site_label
_atom_site_type_symbol
_atom_site_fract_x
_atom_site_fract_y
_atom_site_fract_z
_atom_site_U_iso_or_equiv
_atom_site_adp_type
_atom_site_occupancy
_atom_site_site_symmetry_order
_atom_site_calc_flag
_atom_site_refinement_flags_posn
_atom_site_refinement_flags_adp
_atom_site_refinement_flags_occupancy
_atom_site_disorder_assembly
_atom_site_disorder_group
N1 N 0.3030(3) 0.1802(2) 0.31721(12) 0.0275(6) Uani 1 1 d . . . . .
N2 N 0.2858(3) 0.4797(2) 0.46439(11) 0.0246(6) Uani 1 1 d . . . . .
C1 C 0.3015(4) 0.2423(3) 0.27251(15) 0.0288(7) Uani 1 1 d . . . . .
H1 H 0.321151 0.319481 0.274102 0.035 Uiso 1 1 calc R U . . .
C2 C 0.2666(4) 0.1841(3) 0.21739(14) 0.0266(8) Uani 1 1 d . . . . .
C3 C 0.2727(4) 0.0612(3) 0.23676(14) 0.0336(8) Uani 1 1 d . . . . .
H3A H 0.195393 0.019775 0.220953 0.040 Uiso 1 1 calc R U . . .
H3B H 0.355719 0.026076 0.222264 0.040 Uiso 1 1 calc R U . . .
C4 C 0.2700(4) 0.0586(3) 0.30343(13) 0.0264(7) Uani 1 1 d . . . . .
C5 C 0.2878(3) 0.5605(3) 0.42887(14) 0.0275(8) Uani 1 1 d . . . . .
H5 H 0.302969 0.550743 0.388546 0.033 Uiso 1 1 calc R U . . .
C6 C 0.2649(4) 0.6711(3) 0.45522(14) 0.0276(7) Uani 1 1 d . . . . .
C7 C 0.2585(6) 0.6424(3) 0.51990(17) 0.0494(11) Uani 1 1 d . . . . .
H7A H 0.336446 0.674665 0.540274 0.059 Uiso 1 1 calc R U . . .
H7B H 0.176170 0.673819 0.537196 0.059 Uiso 1 1 calc R U . . .
C8 C 0.2588(4) 0.5157(3) 0.52645(13) 0.0243(7) Uani 1 1 d . . . . .
C9 C 0.3707(4) 0.2118(3) 0.17148(16) 0.0323(8) Uani 1 1 d . . . . .
H9A H 0.367847 0.291532 0.162967 0.048 Uiso 1 1 calc R U . . .
H9B H 0.351647 0.169648 0.136075 0.048 Uiso 1 1 calc R U . . .
H9C H 0.459761 0.191905 0.185854 0.048 Uiso 1 1 calc R U . . .
C10 C 0.1289(4) 0.2216(4) 0.19802(19) 0.0410(10) Uani 1 1 d . . . . .
H10A H 0.063102 0.202484 0.227850 0.062 Uiso 1 1 calc R U . . .
H10B H 0.105497 0.184371 0.161640 0.062 Uiso 1 1 calc R U . . .
H10C H 0.129229 0.302285 0.192061 0.062 Uiso 1 1 calc R U . . .
C11 C 0.1360(4) 0.0294(4) 0.32861(17) 0.0387(9) Uani 1 1 d . . . . .
H11A H 0.139875 0.035175 0.370948 0.058 Uiso 1 1 calc R U . . .
H11B H 0.112549 -0.046903 0.317663 0.058 Uiso 1 1 calc R U . . .
H11C H 0.068242 0.080690 0.313652 0.058 Uiso 1 1 calc R U . . .
C12 C 0.3801(4) -0.0130(3) 0.32865(16) 0.0333(8) Uani 1 1 d . . . . .
H12A H 0.466894 0.013302 0.314532 0.050 Uiso 1 1 calc R U . . .
H12B H 0.366812 -0.090383 0.316683 0.050 Uiso 1 1 calc R U . . .
H12C H 0.377845 -0.008259 0.371040 0.050 Uiso 1 1 calc R U . . .
C13 C 0.3291(4) 0.2145(3) 0.37754(15) 0.0351(9) Uani 1 1 d . . . . .
H13A H 0.421958 0.194360 0.387964 0.042 Uiso 1 1 calc R U . . .
H13B H 0.268274 0.173329 0.403726 0.042 Uiso 1 1 calc R U . . .
C14 C 0.3095(4) 0.3384(3) 0.38660(14) 0.0308(8) Uani 1 1 d . . . . .
H14A H 0.382352 0.380144 0.367386 0.037 Uiso 1 1 calc R U . . .
H14B H 0.223435 0.362220 0.369470 0.037 Uiso 1 1 calc R U . . .
C15 C 0.3102(4) 0.3620(3) 0.45116(14) 0.0289(8) Uani 1 1 d . . . . .
H15A H 0.240475 0.316271 0.470114 0.035 Uiso 1 1 calc R U . . .
H15B H 0.397728 0.339895 0.467467 0.035 Uiso 1 1 calc R U . . .
C16 C 0.3711(5) 0.4769(4) 0.56498(16) 0.0478(12) Uani 1 1 d . . . . .
H16A H 0.373760 0.395427 0.565196 0.072 Uiso 1 1 calc R U . . .
H16B H 0.356396 0.504088 0.604498 0.072 Uiso 1 1 calc R U . . .
H16C H 0.456134 0.505811 0.550283 0.072 Uiso 1 1 calc R U . . .
C17 C 0.1266(5) 0.4694(5) 0.5457(2) 0.0575(13) Uani 1 1 d . . . . .
H17A H 0.056794 0.492477 0.518407 0.086 Uiso 1 1 calc R U . . .
H17B H 0.105307 0.497471 0.584449 0.086 Uiso 1 1 calc R U . . .
H17C H 0.131489 0.388067 0.546657 0.086 Uiso 1 1 calc R U . . .
C18 C 0.3821(4) 0.7465(3) 0.4409(2) 0.0427(10) Uani 1 1 d . . . . .
H18A H 0.465641 0.710117 0.452377 0.064 Uiso 1 1 calc R U . . .
H18B H 0.372673 0.816814 0.461896 0.064 Uiso 1 1 calc R U . . .
H18C H 0.383608 0.761081 0.399093 0.064 Uiso 1 1 calc R U . . .
C19 C 0.1356(4) 0.7225(4) 0.4310(2) 0.0437(10) Uani 1 1 d . . . . .
H19A H 0.141904 0.727645 0.388695 0.066 Uiso 1 1 calc R U . . .
H19B H 0.123281 0.796945 0.447349 0.066 Uiso 1 1 calc R U . . .
H19C H 0.059321 0.675529 0.441515 0.066 Uiso 1 1 calc R U . . .
S1 S 0.74930(12) 0.04647(11) 0.24609(4) 0.0246(3) Uani 0.922(3) 1 d D U P A 1
O1 O 0.8727(3) 0.0356(3) 0.21575(18) 0.0535(9) Uani 0.922(3) 1 d D U P A 1
O2 O 0.6328(3) 0.0403(3) 0.20995(13) 0.0405(8) Uani 0.922(3) 1 d D U P A 1
O3 O 0.7376(4) -0.0174(2) 0.29814(13) 0.0485(9) Uani 0.922(3) 1 d D U P A 1
F1 F 0.7635(4) 0.2588(2) 0.22939(16) 0.0796(11) Uani 0.922(3) 1 d D U P A 1
F2 F 0.8496(3) 0.2055(3) 0.30886(16) 0.0498(9) Uani 0.922(3) 1 d D U P A 1
F3 F 0.6357(3) 0.2129(3) 0.29962(16) 0.0623(10) Uani 0.922(3) 1 d D U P A 1
C20 C 0.7489(5) 0.1875(3) 0.2729(2) 0.0357(10) Uani 0.922(3) 1 d D U P A 1
S1' S 0.742(2) 0.0897(15) 0.2344(8) 0.046(3) Uani 0.078(3) 1 d D U P A 2
O1' O 0.852(3) 0.020(3) 0.2534(18) 0.047(5) Uani 0.078(3) 1 d D U P A 2
O2' O 0.771(4) 0.151(3) 0.1835(12) 0.053(5) Uani 0.078(3) 1 d D U P A 2
O3' O 0.619(3) 0.028(3) 0.2332(18) 0.042(5) Uani 0.078(3) 1 d D U P A 2
F1' F 0.828(3) 0.251(3) 0.2925(14) 0.038(7) Uani 0.078(3) 1 d D U P A 2
F2' F 0.628(3) 0.267(2) 0.2667(16) 0.059(8) Uani 0.078(3) 1 d D U P A 2
F3' F 0.680(3) 0.151(3) 0.3373(10) 0.052(7) Uani 0.078(3) 1 d D U P A 2
C20' C 0.715(4) 0.195(2) 0.2877(12) 0.044(8) Uani 0.078(3) 1 d D U P A 2
S2 S 0.69274(12) 0.44467(11) 0.47681(5) 0.0297(3) Uani 0.887(4) 1 d D U P B 1
O4 O 0.6337(4) 0.3365(3) 0.4839(2) 0.0533(10) Uani 0.887(4) 1 d D U P B 1
O5 O 0.6055(5) 0.5250(4) 0.4501(2) 0.0542(13) Uani 0.887(4) 1 d D U P B 1
O6 O 0.7671(7) 0.4823(4) 0.52585(18) 0.0535(14) Uani 0.887(4) 1 d D U P B 1
F4 F 0.8896(4) 0.5135(3) 0.41331(16) 0.0760(11) Uani 0.887(4) 1 d D U P B 1
F5 F 0.7696(6) 0.3925(4) 0.37286(13) 0.0851(13) Uani 0.887(4) 1 d D U P B 1
F6 F 0.9058(3) 0.3435(3) 0.43957(15) 0.0609(9) Uani 0.887(4) 1 d D U P B 1
C21 C 0.8214(5) 0.4218(4) 0.42301(19) 0.0412(11) Uani 0.887(4) 1 d D U P B 1
S2' S 0.7166(13) 0.4978(12) 0.4678(5) 0.051(3) Uani 0.113(4) 1 d D U P B 2
O4' O 0.818(3) 0.556(2) 0.4363(11) 0.051(4) Uani 0.113(4) 1 d D U P B 2
O5' O 0.590(3) 0.554(3) 0.4632(19) 0.054(5) Uani 0.113(4) 1 d D U P B 2
O6' O 0.752(6) 0.455(4) 0.5235(14) 0.051(5) Uani 0.113(4) 1 d D U P B 2
F4' F 0.806(4) 0.309(2) 0.4229(15) 0.100(8) Uani 0.113(4) 1 d D U P B 2
F5' F 0.665(4) 0.384(2) 0.3746(12) 0.090(8) Uani 0.113(4) 1 d D U P B 2
F6' F 0.602(4) 0.311(2) 0.4525(15) 0.087(8) Uani 0.113(4) 1 d D U P B 2
C21' C 0.696(3) 0.370(2) 0.4281(13) 0.088(8) Uani 0.113(4) 1 d D U P B 2

loop_
_atom_site_aniso_label
_atom_site_aniso_U_11
_atom_site_aniso_U_22
_atom_site_aniso_U_33
_atom_site_aniso_U_23
_atom_site_aniso_U_13
_atom_site_aniso_U_12
N1 0.0390(16) 0.0238(14) 0.0198(14) 0.0005(12) 0.0013(13) 0.0007(13)
N2 0.0334(17) 0.0223(13) 0.0180(13) -0.0010(11) -0.0001(11) -0.0003(11)
C1 0.0386(19) 0.0245(16) 0.0232(16) 0.0026(14) 0.0020(15) 0.0017(15)
C2 0.037(2) 0.0250(16) 0.0183(15) -0.0007(13) 0.0005(14) -0.0017(15)
C3 0.050(2) 0.0282(17) 0.0221(16) -0.0036(14) -0.0006(15) -0.0034(17)
C4 0.036(2) 0.0199(15) 0.0233(16) -0.0015(13) -0.0003(13) -0.0022(15)
C5 0.037(2) 0.0241(16) 0.0214(15) 0.0014(14) -0.0022(13) -0.0022(15)
C6 0.0341(19) 0.0231(16) 0.0256(16) 0.0000(13) -0.0001(15) 0.0041(15)
C7 0.089(3) 0.0320(19) 0.0275(18) -0.0057(16) 0.005(2) 0.009(2)
C8 0.0266(16) 0.0292(16) 0.0171(14) -0.0009(13) 0.0032(14) 0.0009(15)
C9 0.032(2) 0.038(2) 0.0267(18) 0.0028(16) 0.0024(16) 0.0002(16)
C10 0.036(2) 0.037(2) 0.050(3) 0.0064(19) -0.0007(18) -0.0018(18)
C11 0.034(2) 0.050(2) 0.0328(19) 0.0042(18) -0.0033(16) -0.0028(18)
C12 0.033(2) 0.0326(19) 0.0340(19) -0.0057(16) -0.0041(16) -0.0003(16)
C13 0.058(3) 0.0259(18) 0.0217(17) -0.0011(15) -0.0036(17) 0.0014(17)
C14 0.051(2) 0.0218(16) 0.0194(16) 0.0019(14) 0.0026(16) 0.0011(16)
C15 0.045(2) 0.0214(15) 0.0203(16) 0.0009(14) 0.0001(16) -0.0024(16)
C16 0.053(3) 0.070(3) 0.0201(17) -0.0076(19) -0.0038(17) 0.027(2)
C17 0.045(3) 0.075(3) 0.052(3) -0.020(2) 0.024(2) -0.023(3)
C18 0.039(2) 0.0281(19) 0.061(3) -0.0117(19) 0.005(2) 0.0007(17)
C19 0.036(2) 0.042(2) 0.053(3) -0.001(2) -0.0070(19) 0.0053(18)
S1 0.0269(5) 0.0231(6) 0.0237(5) -0.0056(4) -0.0028(4) 0.0007(5)
O1 0.0358(17) 0.058(2) 0.067(2) -0.022(2) 0.0135(16) 0.0013(16)
O2 0.0379(17) 0.058(2) 0.0256(15) -0.0152(17) -0.0104(13) 0.0017(16)
O3 0.079(2) 0.0282(14) 0.0384(16) 0.0064(12) -0.0125(16) -0.0096(16)
F1 0.111(3) 0.0350(14) 0.093(2) 0.0292(16) -0.005(2) -0.0004(18)
F2 0.0465(17) 0.0377(17) 0.065(2) -0.0252(16) -0.0126(15) -0.0063(14)
F3 0.0411(16) 0.057(2) 0.088(3) -0.039(2) 0.0079(16) 0.0084(15)
C20 0.035(2) 0.0258(19) 0.046(2) -0.0038(17) -0.003(2) 0.005(2)
S1' 0.045(5) 0.035(6) 0.059(6) 0.001(5) -0.004(5) 0.006(5)
O1' 0.048(8) 0.039(9) 0.055(9) -0.014(8) -0.010(9) 0.010(8)
O2' 0.059(10) 0.051(9) 0.050(9) 0.001(8) 0.002(9) 0.000(9)
O3' 0.053(8) 0.031(9) 0.041(10) -0.007(9) -0.008(9) -0.004(8)
F1' 0.050(16) 0.028(14) 0.037(14) 0.014(12) 0.001(12) -0.011(13)
F2' 0.081(17) 0.032(13) 0.063(15) 0.009(12) -0.011(14) -0.004(12)
F3' 0.075(16) 0.049(14) 0.031(12) -0.005(10) -0.007(12) -0.010(13)
C20' 0.065(17) 0.029(15) 0.037(14) -0.005(13) -0.010(14) -0.010(14)
S2 0.0379(6) 0.0245(6) 0.0266(5) 0.0080(5) 0.0050(4) 0.0084(5)
O4 0.0392(19) 0.036(2) 0.084(3) 0.024(2) 0.0007(19) 0.0023(15)
O5 0.056(2) 0.045(3) 0.062(3) 0.023(2) 0.006(2) 0.0216(19)
O6 0.089(3) 0.048(3) 0.0237(15) -0.0056(16) -0.0041(19) 0.002(3)
F4 0.082(2) 0.061(2) 0.084(2) 0.0248(18) 0.041(2) -0.0091(18)
F5 0.143(4) 0.083(2) 0.0291(15) -0.0182(16) -0.005(2) 0.031(3)
F6 0.057(2) 0.0542(19) 0.072(2) 0.0027(17) 0.0185(16) 0.0209(16)
C21 0.060(3) 0.035(2) 0.028(2) -0.0001(18) 0.0074(19) 0.008(2)
S2' 0.070(6) 0.050(5) 0.033(4) 0.001(4) 0.012(4) -0.018(5)
O4' 0.072(8) 0.040(8) 0.040(8) 0.010(7) 0.012(8) -0.007(8)
O5' 0.066(8) 0.049(10) 0.049(10) 0.008(9) 0.006(9) -0.006(8)
O6' 0.070(9) 0.041(9) 0.042(8) 0.014(8) 0.008(8) -0.004(9)
F4' 0.15(2) 0.044(12) 0.108(17) -0.003(13) 0.024(17) 0.010(14)
F5' 0.14(2) 0.049(12) 0.080(14) -0.006(12) -0.005(16) -0.013(14)
F6' 0.14(2) 0.031(11) 0.091(16) 0.003(12) -0.005(16) -0.012(13)
C21' 0.128(19) 0.048(14) 0.086(15) 0.010(14) 0.002(16) 0.003(14)

loop_
_atom_type_symbol
_atom_type_description
_atom_type_scat_dispersion_real
_atom_type_scat_dispersion_imag
_atom_type_scat_source
C C 0.0033 0.0016 'International Tables Vol C Tables 4.2.6.8 and 6.1.1.4'
H H 0.0000 0.0000 'International Tables Vol C Tables 4.2.6.8 and 6.1.1.4'
F F 0.0171 0.0103 'International Tables Vol C Tables 4.2.6.8 and 6.1.1.4'
N N 0.0061 0.0033 'International Tables Vol C Tables 4.2.6.8 and 6.1.1.4'
O O 0.0106 0.0060 'International Tables Vol C Tables 4.2.6.8 and 6.1.1.4'
S S 0.1246 0.1234 'International Tables Vol C Tables 4.2.6.8 and 6.1.1.4'

loop_
_geom_angle_atom_site_label_1
_geom_angle_atom_site_label_2
_geom_angle_atom_site_label_3
_geom_angle
_geom_angle_site_symmetry_1
_geom_angle_site_symmetry_3
_geom_angle_publ_flag
C1 N1 C13 127.0(3) . . ?
C1 N1 C4 112.9(3) . . ?
C13 N1 C4 120.0(3) . . ?
C5 N2 C15 126.9(3) . . ?
C5 N2 C8 113.1(3) . . ?
C15 N2 C8 120.0(2) . . ?
N1 C1 C2 114.7(3) . . ?
N1 C1 H1 122.7 . . ?
C2 C1 H1 122.7 . . ?
C1 C2 C10 108.9(3) . . ?
C1 C2 C9 109.2(3) . . ?
C10 C2 C9 110.6(3) . . ?
C1 C2 C3 101.1(3) . . ?
C10 C2 C3 114.0(3) . . ?
C9 C2 C3 112.5(3) . . ?
C4 C3 C2 107.9(3) . . ?
C4 C3 H3A 110.1 . . ?
C2 C3 H3A 110.1 . . ?
C4 C3 H3B 110.1 . . ?
C2 C3 H3B 110.1 . . ?
H3A C3 H3B 108.4 . . ?
C11 C4 C12 111.5(3) . . ?
C11 C4 N1 109.6(3) . . ?
C12 C4 N1 107.8(3) . . ?
C11 C4 C3 114.0(3) . . ?
C12 C4 C3 112.5(3) . . ?
N1 C4 C3 100.6(3) . . ?
N2 C5 C6 114.8(3) . . ?
N2 C5 H5 122.6 . . ?
C6 C5 H5 122.6 . . ?
C5 C6 C18 109.1(3) . . ?
C5 C6 C7 101.8(3) . . ?
C18 C6 C7 112.2(3) . . ?
C5 C6 C19 110.0(3) . . ?
C18 C6 C19 109.3(3) . . ?
C7 C6 C19 114.1(4) . . ?
C8 C7 C6 108.6(3) . . ?
C8 C7 H7A 110.0 . . ?
C6 C7 H7A 110.0 . . ?
C8 C7 H7B 110.0 . . ?
C6 C7 H7B 110.0 . . ?
H7A C7 H7B 108.3 . . ?
C17 C8 C16 111.6(3) . . ?
C17 C8 N2 109.2(3) . . ?
C16 C8 N2 109.5(3) . . ?
C17 C8 C7 113.4(4) . . ?
C16 C8 C7 111.6(4) . . ?
N2 C8 C7 101.0(3) . . ?
C2 C9 H9A 109.5 . . ?
C2 C9 H9B 109.5 . . ?
H9A C9 H9B 109.5 . . ?
C2 C9 H9C 109.5 . . ?
H9A C9 H9C 109.5 . . ?
H9B C9 H9C 109.5 . . ?
C2 C10 H10A 109.5 . . ?
C2 C10 H10B 109.5 . . ?
H10A C10 H10B 109.5 . . ?
C2 C10 H10C 109.5 . . ?
H10A C10 H10C 109.5 . . ?
H10B C10 H10C 109.5 . . ?
C4 C11 H11A 109.5 . . ?
C4 C11 H11B 109.5 . . ?
H11A C11 H11B 109.5 . . ?
C4 C11 H11C 109.5 . . ?
H11A C11 H11C 109.5 . . ?
H11B C11 H11C 109.5 . . ?
C4 C12 H12A 109.5 . . ?
C4 C12 H12B 109.5 . . ?
H12A C12 H12B 109.5 . . ?
C4 C12 H12C 109.5 . . ?
H12A C12 H12C 109.5 . . ?
H12B C12 H12C 109.5 . . ?
N1 C13 C14 112.4(3) . . ?
N1 C13 H13A 109.1 . . ?
C14 C13 H13A 109.1 . . ?
N1 C13 H13B 109.1 . . ?
C14 C13 H13B 109.1 . . ?
H13A C13 H13B 107.9 . . ?
C15 C14 C13 108.6(3) . . ?
C15 C14 H14A 110.0 . . ?
C13 C14 H14A 110.0 . . ?
C15 C14 H14B 110.0 . . ?
C13 C14 H14B 110.0 . . ?
H14A C14 H14B 108.4 . . ?
N2 C15 C14 112.6(3) . . ?
N2 C15 H15A 109.1 . . ?
C14 C15 H15A 109.1 . . ?
N2 C15 H15B 109.1 . . ?
C14 C15 H15B 109.1 . . ?
H15A C15 H15B 107.8 . . ?
C8 C16 H16A 109.5 . . ?
C8 C16 H16B 109.5 . . ?
H16A C16 H16B 109.5 . . ?
C8 C16 H16C 109.5 . . ?
H16A C16 H16C 109.5 . . ?
H16B C16 H16C 109.5 . . ?
C8 C17 H17A 109.5 . . ?
C8 C17 H17B 109.5 . . ?
H17A C17 H17B 109.5 . . ?
C8 C17 H17C 109.5 . . ?
H17A C17 H17C 109.5 . . ?
H17B C17 H17C 109.5 . . ?
C6 C18 H18A 109.5 . . ?
C6 C18 H18B 109.5 . . ?
H18A C18 H18B 109.5 . . ?
C6 C18 H18C 109.5 . . ?
H18A C18 H18C 109.5 . . ?
H18B C18 H18C 109.5 . . ?
C6 C19 H19A 109.5 . . ?
C6 C19 H19B 109.5 . . ?
H19A C19 H19B 109.5 . . ?
C6 C19 H19C 109.5 . . ?
H19A C19 H19C 109.5 . . ?
H19B C19 H19C 109.5 . . ?
O1 S1 O3 115.7(3) . . ?
O1 S1 O2 114.4(2) . . ?
O3 S1 O2 113.2(2) . . ?
O1 S1 C20 104.8(2) . . ?
O3 S1 C20 102.5(2) . . ?
O2 S1 C20 104.2(2) . . ?
F2 C20 F3 108.8(4) . . ?
F2 C20 F1 106.5(4) . . ?
F3 C20 F1 107.2(4) . . ?
F2 C20 S1 111.5(3) . . ?
F3 C20 S1 112.2(3) . . ?
F1 C20 S1 110.3(3) . . ?
O2' S1' O3' 115(2) . . ?
O2' S1' O1' 113(2) . . ?
O3' S1' O1' 111(2) . . ?
O2' S1' C20' 103.5(18) . . ?
O3' S1' C20' 105(2) . . ?
O1' S1' C20' 109(2) . . ?
F3' C20' F2' 114(3) . . ?
F3' C20' F1' 111(3) . . ?
F2' C20' F1' 105(3) . . ?
F3' C20' S1' 111(2) . . ?
F2' C20' S1' 108(2) . . ?
F1' C20' S1' 107(2) . . ?
O6 S2 O4 114.3(3) . . ?
O6 S2 O5 116.2(3) . . ?
O4 S2 O5 114.0(3) . . ?
O6 S2 C21 102.8(3) . . ?
O4 S2 C21 103.4(2) . . ?
O5 S2 C21 103.9(3) . . ?
F4 C21 F5 106.2(4) . . ?
F4 C21 F6 108.4(5) . . ?
F5 C21 F6 108.3(4) . . ?
F4 C21 S2 111.0(3) . . ?
F5 C21 S2 111.3(4) . . ?
F6 C21 S2 111.4(3) . . ?
O6' S2' O4' 117(3) . . ?
O6' S2' O5' 117(3) . . ?
O4' S2' O5' 111(2) . . ?
O6' S2' C21' 100(2) . . ?
O4' S2' C21' 104.1(16) . . ?
O5' S2' C21' 105(2) . . ?
F5' C21' F6' 108(3) . . ?
F5' C21' F4' 101(3) . . ?
F6' C21' F4' 110(3) . . ?
F5' C21' S2' 114(2) . . ?
F6' C21' S2' 109(2) . . ?
F4' C21' S2' 115(2) . . ?

loop_
_geom_bond_atom_site_label_1
_geom_bond_atom_site_label_2
_geom_bond_distance
_geom_bond_site_symmetry_2
_geom_bond_publ_flag
N1 C1 1.273(4) . ?
N1 C13 1.475(4) . ?
N1 C4 1.533(4) . ?
N2 C5 1.272(4) . ?
N2 C15 1.469(4) . ?
N2 C8 1.520(4) . ?
C1 C2 1.493(5) . ?
C1 H1 0.9500 . ?
C2 C10 1.517(6) . ?
C2 C9 1.523(5) . ?
C2 C3 1.545(5) . ?
C3 C4 1.539(4) . ?
C3 H3A 0.9900 . ?
C3 H3B 0.9900 . ?
C4 C11 1.503(5) . ?
C4 C12 1.515(5) . ?
C5 C6 1.480(5) . ?
C5 H5 0.9500 . ?
C6 C18 1.519(6) . ?
C6 C7 1.533(5) . ?
C6 C19 1.539(5) . ?
C7 C8 1.532(5) . ?
C7 H7A 0.9900 . ?
C7 H7B 0.9900 . ?
C8 C17 1.502(5) . ?
C8 C16 1.507(5) . ?
C9 H9A 0.9800 . ?
C9 H9B 0.9800 . ?
C9 H9C 0.9800 . ?
C10 H10A 0.9800 . ?
C10 H10B 0.9800 . ?
C10 H10C 0.9800 . ?
C11 H11A 0.9800 . ?
C11 H11B 0.9800 . ?
C11 H11C 0.9800 . ?
C12 H12A 0.9800 . ?
C12 H12B 0.9800 . ?
C12 H12C 0.9800 . ?
C13 C14 1.518(5) . ?
C13 H13A 0.9900 . ?
C13 H13B 0.9900 . ?
C14 C15 1.516(5) . ?
C14 H14A 0.9900 . ?
C14 H14B 0.9900 . ?
C15 H15A 0.9900 . ?
C15 H15B 0.9900 . ?
C16 H16A 0.9800 . ?
C16 H16B 0.9800 . ?
C16 H16C 0.9800 . ?
C17 H17A 0.9800 . ?
C17 H17B 0.9800 . ?
C17 H17C 0.9800 . ?
C18 H18A 0.9800 . ?
C18 H18B 0.9800 . ?
C18 H18C 0.9800 . ?
C19 H19A 0.9800 . ?
C19 H19B 0.9800 . ?
C19 H19C 0.9800 . ?
S1 O1 1.426(3) . ?
S1 O3 1.430(3) . ?
S1 O2 1.435(3) . ?
S1 C20 1.806(4) . ?
F1 C20 1.329(6) . ?
F2 C20 1.323(6) . ?
F3 C20 1.325(6) . ?
S1' O2' 1.42(2) . ?
S1' O3' 1.44(2) . ?
S1' O1' 1.45(2) . ?
S1' C20' 1.78(2) . ?
F1' C20' 1.32(3) . ?
F2' C20' 1.32(3) . ?
F3' C20' 1.31(3) . ?
S2 O6 1.428(4) . ?
S2 O4 1.439(4) . ?
S2 O5 1.440(4) . ?
S2 C21 1.809(5) . ?
F4 C21 1.316(6) . ?
F5 C21 1.316(6) . ?
F6 C21 1.322(6) . ?
S2' O6' 1.43(2) . ?
S2' O4' 1.43(2) . ?
S2' O5' 1.44(2) . ?
S2' C21' 1.80(2) . ?
F4' C21' 1.32(3) . ?
F5' C21' 1.29(3) . ?
F6' C21' 1.31(3) . ?
